data_7238282
loop_
_publ_author_name
'Aaker\"oy, Christer B.'
'Desper, John'
'Haque, Naheed'
'Hussain, Izhar'

_publ_section_title
;
 Effective double-ended chelating agents: crystal structures of
 N,N,N&#x2032;,N&#x2032;-tetraacetyl diamino derivatives and their
 chelates
;
_journal_issue 10
_journal_name_full CrystEngComm
_journal_page_first 3218
_journal_paper_doi 10.1039/c004168h
_journal_volume 12
_journal_year 2010
_chemical_formula_moiety 'C12 H20 N2 O4'
_chemical_formula_sum 'C12 H20 N2 O4'
_chemical_formula_weight 256.30
_chemical_name_systematic
;
tetraacetyl 1,4-butanediamine
;
_space_group_IT_number 15
_space_group_name_Hall '-C 2yc'
_space_group_name_H-M_alt 'C 1 2/c 1'
_symmetry_cell_setting monoclinic
_symmetry_space_group_name_H-M 'C 1 2/c 1'
_atom_sites_solution_hydrogens geom
_atom_sites_solution_primary direct
_atom_sites_solution_secondary difmap
_audit_creation_method SHELXL-97
_cell_angle_alpha 90.00
_cell_angle_beta 90.917(5)
_cell_angle_gamma 90.00
_cell_formula_units_Z 4
_cell_length_a 14.7246(15)
_cell_length_b 11.3474(11)
_cell_length_c 7.8352(8)
_cell_measurement_reflns_used 2027
_cell_measurement_temperature 173(2)
_cell_measurement_theta_max 28.05
_cell_measurement_theta_min 2.25
_cell_volume 1309.0(2)
_computing_cell_refinement 'Bruker XSCANS'
_computing_data_collection 'Bruker XSCANS'
_computing_data_reduction 'Bruker SHELXTL'
_computing_molecular_graphics 'Bruker SHELXTL'
_computing_publication_material 'Bruker SHELXTL'
_computing_structure_refinement 'SHELXL-97 (Sheldrick, 1997)'
_computing_structure_solution 'SHELXS-97 (Sheldrick, 1990)'
_diffrn_ambient_temperature 173(2)
_diffrn_measured_fraction_theta_full 0.948
_diffrn_measured_fraction_theta_max 0.948
_diffrn_measurement_device_type 'CCD area detector'
_diffrn_measurement_method 'phi and omega scans'
_diffrn_radiation_monochromator graphite
_diffrn_radiation_source 'fine-focus sealed tube'
_diffrn_radiation_type MoK\a
_diffrn_radiation_wavelength 0.71073
_diffrn_reflns_av_R_equivalents 0.1257
_diffrn_reflns_av_sigmaI/netI 0.0931
_diffrn_reflns_limit_h_max 18
_diffrn_reflns_limit_h_min -19
_diffrn_reflns_limit_k_max 13
_diffrn_reflns_limit_k_min -15
_diffrn_reflns_limit_l_max 10
_diffrn_reflns_limit_l_min -10
_diffrn_reflns_number 4813
_diffrn_reflns_theta_full 28.21
_diffrn_reflns_theta_max 28.21
_diffrn_reflns_theta_min 2.27
_exptl_absorpt_coefficient_mu 0.098
_exptl_absorpt_correction_type none
_exptl_crystal_colour colorless
_exptl_crystal_density_diffrn 1.301
_exptl_crystal_density_method 'not measured'
_exptl_crystal_description prism
_exptl_crystal_F_000 552
_exptl_crystal_size_max 0.40
_exptl_crystal_size_mid 0.30
_exptl_crystal_size_min 0.25
_refine_diff_density_max 0.385
_refine_diff_density_min -0.293
_refine_diff_density_rms 0.085
_refine_ls_extinction_coef 0.030(7)
_refine_ls_extinction_expression Fc^*^=kFc[1+0.001xFc^2^\l^3^/sin(2\q)]^-1/4^
_refine_ls_extinction_method SHELXL
_refine_ls_goodness_of_fit_ref 1.103
_refine_ls_hydrogen_treatment constr
_refine_ls_matrix_type full
_refine_ls_number_parameters 85
_refine_ls_number_reflns 1536
_refine_ls_number_restraints 0
_refine_ls_restrained_S_all 1.103
_refine_ls_R_factor_all 0.0801
_refine_ls_R_factor_gt 0.0635
_refine_ls_shift/su_max 0.000
_refine_ls_shift/su_mean 0.000
_refine_ls_structure_factor_coef Fsqd
_refine_ls_weighting_details 'calc w=1/[\s^2^(Fo^2^)+(0.1000P)^2^+0.0000P] where P=(Fo^2^+2Fc^2^)/3'
_refine_ls_weighting_scheme calc
_refine_ls_wR_factor_gt 0.1625
_refine_ls_wR_factor_ref 0.1776
_reflns_number_gt 1143
_reflns_number_total 1536
_reflns_threshold_expression >2sigma(I)
_cod_data_source_file c004168h.txt
_cod_data_source_block ih0535m(6)
_cod_depositor_comments
;
The following automatic conversions were performed:

data item '_symmetry_cell_setting' value 'Monoclinic' was changed to
'monoclinic' in accordance with the
/home/saulius/struct/COD-crude-data/automatic-downloads/DataCite-retrospective/RSC/depositions/lib/dictionaries/cif_core.dic
dictionary named 'cif_core.dic' version 2.4.2 last updated on
2011-04-26.

Automatic conversion script
Id: cif_fix_values 6909 2019-04-08 15:41:33Z antanas 
;
_cod_original_sg_symbol_H-M C2/c
_cod_database_code 7238282

loop_
_symmetry_equiv_pos_as_xyz
'x, y, z'
'-x, y, -z+1/2'
'x+1/2, y+1/2, z'
'-x+1/2, y+1/2, -z+1/2'
'-x, -y, -z'
'x, -y, z-1/2'
'-x+1/2, -y+1/2, -z'
'x+1/2, -y+1/2, z-1/2'

loop_
_atom_site_label
_atom_site_type_symbol
_atom_site_fract_x
_atom_site_fract_y
_atom_site_fract_z
_atom_site_U_iso_or_equiv
_atom_site_adp_type
_atom_site_occupancy
_atom_site_symmetry_multiplicity
_atom_site_calc_flag
_atom_site_refinement_flags
C11 C 0.23015(10) 0.26804(12) 0.25821(19) 0.0249(4) Uani 1 1 d .
H11A H 0.2530 0.3500 0.2519 0.030 Uiso 1 1 calc R
H11B H 0.2793 0.2152 0.2201 0.030 Uiso 1 1 calc R
N11 N 0.15192(9) 0.25558(10) 0.14095(16) 0.0240(4) Uani 1 1 d .
C12 C 0.20866(10) 0.23966(12) 0.44227(19) 0.0243(4) Uani 1 1 d .
H12A H 0.1894 0.1563 0.4510 0.036 Uiso 1 1 calc R
H12B H 0.1579 0.2899 0.4802 0.036 Uiso 1 1 calc R
C21 C 0.13854(11) 0.14371(13) 0.0699(2) 0.0282(4) Uani 1 1 d .
O21 O 0.18753(9) 0.06345(10) 0.11748(17) 0.0422(4) Uani 1 1 d .
C22 C 0.06921(12) 0.12449(16) -0.0675(2) 0.0383(5) Uani 1 1 d .
H22A H 0.0818 0.0502 -0.1263 0.057 Uiso 1 1 calc R
H22B H 0.0714 0.1897 -0.1494 0.057 Uiso 1 1 calc R
H22C H 0.0087 0.1210 -0.0174 0.057 Uiso 1 1 calc R
C31 C 0.09227(11) 0.35036(13) 0.1121(2) 0.0278(4) Uani 1 1 d .
O31 O 0.02088(9) 0.33751(10) 0.0386(2) 0.0443(4) Uani 1 1 d .
C32 C 0.12154(12) 0.46852(13) 0.1784(2) 0.0338(5) Uani 1 1 d .
H32A H 0.0762 0.5279 0.1457 0.051 Uiso 1 1 calc R
H32B H 0.1803 0.4895 0.1298 0.051 Uiso 1 1 calc R
H32C H 0.1273 0.4654 0.3031 0.051 Uiso 1 1 calc R

loop_
_atom_site_aniso_label
_atom_site_aniso_U_11
_atom_site_aniso_U_22
_atom_site_aniso_U_33
_atom_site_aniso_U_23
_atom_site_aniso_U_13
_atom_site_aniso_U_12
C11 0.0234(9) 0.0300(7) 0.0211(8) 0.0018(6) -0.0042(6) 0.0017(6)
N11 0.0254(8) 0.0270(7) 0.0194(7) 0.0017(5) -0.0049(5) 0.0006(5)
C12 0.0239(9) 0.0278(7) 0.0211(8) 0.0020(5) -0.0040(7) 0.0000(6)
C21 0.0315(9) 0.0289(8) 0.0241(8) 0.0005(6) -0.0005(7) -0.0009(6)
O21 0.0539(9) 0.0296(6) 0.0427(8) -0.0015(5) -0.0108(6) 0.0086(5)
C22 0.0354(10) 0.0410(9) 0.0381(11) -0.0089(8) -0.0074(8) -0.0050(7)
C31 0.0278(9) 0.0303(8) 0.0250(8) 0.0045(6) -0.0052(7) 0.0026(6)
O31 0.0368(9) 0.0398(7) 0.0556(9) -0.0034(6) -0.0227(6) 0.0052(5)
C32 0.0380(10) 0.0281(8) 0.0353(10) 0.0014(7) -0.0065(7) 0.0031(6)

loop_
_atom_type_symbol
_atom_type_description
_atom_type_scat_dispersion_real
_atom_type_scat_dispersion_imag
_atom_type_scat_source
C C 0.0033 0.0016 'International Tables Vol C Tables 4.2.6.8 and 6.1.1.4'
H H 0.0000 0.0000 'International Tables Vol C Tables 4.2.6.8 and 6.1.1.4'
N N 0.0061 0.0033 'International Tables Vol C Tables 4.2.6.8 and 6.1.1.4'
O O 0.0106 0.0060 'International Tables Vol C Tables 4.2.6.8 and 6.1.1.4'

loop_
_geom_angle_atom_site_label_1
_geom_angle_atom_site_label_2
_geom_angle_atom_site_label_3
_geom_angle
_geom_angle_site_symmetry_1
_geom_angle_site_symmetry_3
N11 C11 C12 113.65(12) . .
N11 C11 H11A 108.8 . .
C12 C11 H11A 108.8 . .
N11 C11 H11B 108.8 . .
C12 C11 H11B 108.8 . .
H11A C11 H11B 107.7 . .
C21 N11 C31 123.16(14) . .
C21 N11 C11 116.13(11) . .
C31 N11 C11 120.61(12) . .
C11 C12 C12 110.80(15) . 7_556
C11 C12 H12A 109.5 . .
C12 C12 H12A 109.5 7_556 .
C11 C12 H12B 109.5 . .
C12 C12 H12B 109.5 7_556 .
H12A C12 H12B 108.1 . .
O21 C21 N11 118.57(15) . .
O21 C21 C22 120.57(14) . .
N11 C21 C22 120.78(13) . .
C21 C22 H22A 109.5 . .
C21 C22 H22B 109.5 . .
H22A C22 H22B 109.5 . .
C21 C22 H22C 109.5 . .
H22A C22 H22C 109.5 . .
H22B C22 H22C 109.5 . .
O31 C31 N11 121.69(14) . .
O31 C31 C32 121.34(14) . .
N11 C31 C32 116.97(14) . .
C31 C32 H32A 109.5 . .
C31 C32 H32B 109.5 . .
H32A C32 H32B 109.5 . .
C31 C32 H32C 109.5 . .
H32A C32 H32C 109.5 . .
H32B C32 H32C 109.5 . .

loop_
_geom_bond_atom_site_label_1
_geom_bond_atom_site_label_2
_geom_bond_distance
_geom_bond_site_symmetry_2
C11 N11 1.4687(18) .
C11 C12 1.516(2) .
C11 H11A 0.9900 .
C11 H11B 0.9900 .
N11 C21 1.3989(19) .
N11 C31 1.4046(18) .
C12 C12 1.523(3) 7_556
C12 H12A 0.9900 .
C12 H12B 0.9900 .
C21 O21 1.217(2) .
C21 C22 1.488(2) .
C22 H22A 0.9800 .
C22 H22B 0.9800 .
C22 H22C 0.9800 .
C31 O31 1.199(2) .
C31 C32 1.499(2) .
C32 H32A 0.9800 .
C32 H32B 0.9800 .
C32 H32C 0.9800 .

loop_
_geom_torsion_atom_site_label_1
_geom_torsion_atom_site_label_2
_geom_torsion_atom_site_label_3
_geom_torsion_atom_site_label_4
_geom_torsion
_geom_torsion_site_symmetry_4
C12 C11 N11 C21 -88.53(16) .
C12 C11 N11 C31 87.98(16) .
N11 C11 C12 C12 -177.15(13) 7_556
C31 N11 C21 O21 -171.48(15) .
C11 N11 C21 O21 4.9(2) .
C31 N11 C21 C22 11.7(2) .
C11 N11 C21 C22 -171.86(14) .
C21 N11 C31 O31 7.9(2) .
C11 N11 C31 O31 -168.31(16) .
C21 N11 C31 C32 -172.47(14) .
C11 N11 C31 C32 11.3(2) .
